data_7224437
loop_
_publ_author_name
'Wang, Guang-Tu'
'Zhang, Jing-Chuan'
'Tang, Zeng-Yi'
'Zhou, Heng-Tai'
'Zhang, Li'
'Yang, Rui-Wu'
'Zou, Ping'
'Yu, Ying-Hui'
'Gao, Jin-Sheng'
'Hou, Guang-Feng'

_publ_section_title
;
 Synthesis, structures, luminescence and magnetism of nine lanthanide
 complexes with three-dimensional frameworks constructed from
 2-(pyridyl-N-oxide)methylphosphonic acid and oxalic acid
;
_journal_issue 14
_journal_name_full CrystEngComm
_journal_page_first 2437
_journal_paper_doi 10.1039/C6CE00023A
_journal_volume 18
_journal_year 2016
_chemical_absolute_configuration ad
_chemical_formula_moiety 'C10 H12 Lu2 N O15 P, H2 O'
_chemical_formula_sum 'C10 H14 Lu2 N O16 P'
_chemical_formula_weight 785.13
_chemical_name_systematic
; 
 ? 
;
_space_group_IT_number 19
_symmetry_cell_setting orthorhombic
_symmetry_space_group_name_Hall 'P 2ac 2ab'
_symmetry_space_group_name_H-M 'P 21 21 21'
_atom_sites_solution_hydrogens geom
_atom_sites_solution_primary direct
_atom_sites_solution_secondary difmap
_audit_creation_method SHELXL-97
_audit_update_record
;
2016-02-01 deposited with the CCDC.
2016-02-23 downloaded from the CCDC.
;
_cell_angle_alpha 90.00
_cell_angle_beta 90.00
_cell_angle_gamma 90.00
_cell_formula_units_Z 4
_cell_length_a 10.8491(2)
_cell_length_b 11.4465(2)
_cell_length_c 14.8471(3)
_cell_measurement_reflns_used 2735
_cell_measurement_temperature 293(2)
_cell_measurement_theta_max 28.9665
_cell_measurement_theta_min 3.2642
_cell_volume 1843.78(6)
_computing_cell_refinement
;
CrysAlisPro, Agilent Technologies,
Version 1.171.35.21 (release 20-01-2012 CrysAlis171 .NET)
(compiled Jan 23 2012,18:06:46)
;
_computing_data_collection
;
CrysAlisPro, Agilent Technologies,
Version 1.171.35.21 (release 20-01-2012 CrysAlis171 .NET)
(compiled Jan 23 2012,18:06:46)
;
_computing_data_reduction
;
CrysAlisPro, Agilent Technologies,
Version 1.171.35.21 (release 20-01-2012 CrysAlis171 .NET)
(compiled Jan 23 2012,18:06:46)
;
_computing_structure_refinement 'SHELXL-97 (Sheldrick, 1997)'
_computing_structure_solution 'SHELXS-97 (Sheldrick, 1990)'
_diffrn_ambient_temperature 293(2)
_diffrn_detector_area_resol_mean 16.1954
_diffrn_measured_fraction_theta_full 0.997
_diffrn_measured_fraction_theta_max 0.997
_diffrn_measurement_device_type 'Xcalibur, Eos'
_diffrn_measurement_method '\w scans'
_diffrn_radiation_monochromator graphite
_diffrn_radiation_source 'fine-focus sealed tube'
_diffrn_radiation_type MoK\a
_diffrn_radiation_wavelength 0.71073
_diffrn_reflns_av_R_equivalents 0.0261
_diffrn_reflns_av_sigmaI/netI 0.0465
_diffrn_reflns_limit_h_max 12
_diffrn_reflns_limit_h_min -6
_diffrn_reflns_limit_k_max 10
_diffrn_reflns_limit_k_min -13
_diffrn_reflns_limit_l_max 14
_diffrn_reflns_limit_l_min -17
_diffrn_reflns_number 4641
_diffrn_reflns_theta_full 25.00
_diffrn_reflns_theta_max 25.00
_diffrn_reflns_theta_min 3.27
_exptl_absorpt_coefficient_mu 10.820
_exptl_absorpt_correction_T_max 0.2848
_exptl_absorpt_correction_T_min 0.2621
_exptl_absorpt_correction_type multi-scan
_exptl_absorpt_process_details
;
CrysAlisPro, Agilent Technologies,
Version 1.171.35.21 (release 20-01-2012 CrysAlis171 .NET)
(compiled Jan 23 2012,18:06:46)
Empirical absorption correction using spherical harmonics,
 implemented in SCALE3 ABSPACK scaling algorithm.
;
_exptl_crystal_colour colorless
_exptl_crystal_density_diffrn 2.828
_exptl_crystal_density_method 'not measured'
_exptl_crystal_description block
_exptl_crystal_F_000 1464
_exptl_crystal_size_max 0.17
_exptl_crystal_size_mid 0.17
_exptl_crystal_size_min 0.16
_refine_diff_density_max 0.764
_refine_diff_density_min -1.511
_refine_diff_density_rms 0.170
_refine_ls_abs_structure_details 'Flack H D (1983), Acta Cryst. A39, 876-881'
_refine_ls_abs_structure_Flack -0.014(13)
_refine_ls_extinction_method none
_refine_ls_goodness_of_fit_ref 1.063
_refine_ls_hydrogen_treatment mixed
_refine_ls_matrix_type full
_refine_ls_number_parameters 271
_refine_ls_number_reflns 2949
_refine_ls_number_restraints 12
_refine_ls_restrained_S_all 1.062
_refine_ls_R_factor_all 0.0276
_refine_ls_R_factor_gt 0.0257
_refine_ls_shift/su_max 0.001
_refine_ls_shift/su_mean 0.000
_refine_ls_structure_factor_coef Fsqd
_refine_ls_weighting_details 'calc w=1/[\s^2^(Fo^2^)+(0.0147P)^2^+0.0000P] where P=(Fo^2^+2Fc^2^)/3'
_refine_ls_weighting_scheme calc
_refine_ls_wR_factor_gt 0.0527
_refine_ls_wR_factor_ref 0.0535
_reflns_number_gt 2834
_reflns_number_total 2949
_reflns_threshold_expression >2sigma(I)
_cod_data_source_file c6ce00023a2.cif
_cod_data_source_block 9-lu
_cod_depositor_comments 'Adding full bibliography for 7224429--7224437.cif.'
_cod_database_code 7224437

loop_
_symmetry_equiv_pos_as_xyz
'x, y, z'
'-x+1/2, -y, z+1/2'
'x+1/2, -y+1/2, -z'
'-x, y+1/2, -z+1/2'

loop_
_atom_site_label
_atom_site_type_symbol
_atom_site_fract_x
_atom_site_fract_y
_atom_site_fract_z
_atom_site_U_iso_or_equiv
_atom_site_adp_type
_atom_site_occupancy
_atom_site_symmetry_multiplicity
_atom_site_calc_flag
_atom_site_refinement_flags
C1 C 0.2889(9) 0.9429(9) 0.7484(6) 0.030(3) Uani 1 1 d .
H1 H 0.2247 0.9737 0.7824 0.036 Uiso 1 1 calc R
C2 C 0.3919(12) 1.0053(9) 0.7356(7) 0.046(3) Uani 1 1 d .
H2 H 0.3977 1.0799 0.7602 0.056 Uiso 1 1 calc R
C3 C 0.4899(11) 0.9612(9) 0.6867(6) 0.043(3) Uani 1 1 d .
H3 H 0.5616 1.0043 0.6779 0.051 Uiso 1 1 calc R
C4 C 0.4763(9) 0.8499(9) 0.6513(5) 0.031(2) Uani 1 1 d .
H4 H 0.5403 0.8185 0.6174 0.037 Uiso 1 1 calc R
C5 C 0.3716(7) 0.7843(8) 0.6644(5) 0.0169(19) Uani 1 1 d U
C6 C 0.3522(7) 0.6678(7) 0.6277(5) 0.0146(18) Uani 1 1 d .
H6A H 0.3049 0.6223 0.6707 0.018 Uiso 1 1 calc R
H6B H 0.4315 0.6300 0.6204 0.018 Uiso 1 1 calc R
C7 C 0.3446(8) 0.6320(7) 0.2091(5) 0.0126(19) Uani 1 1 d .
C8 C 0.3721(8) 0.7582(7) 0.1810(5) 0.014(2) Uani 1 1 d .
C9 C 0.5202(8) 0.2825(7) 0.5565(5) 0.0149(18) Uani 1 1 d .
C10 C 0.4701(8) 0.1754(6) 0.5018(5) 0.0152(19) Uani 1 1 d .
Lu1 Lu 0.50824(3) 0.73177(3) 0.36603(2) 0.00985(9) Uani 1 1 d .
Lu2 Lu 0.25147(3) 0.35279(3) 0.508284(18) 0.00962(9) Uani 1 1 d .
N1 N 0.2784(6) 0.8353(6) 0.7119(4) 0.0147(16) Uani 1 1 d .
O1 O 0.3497(5) 0.7384(5) 0.4537(3) 0.0175(14) Uani 1 1 d .
O2 O 0.2616(5) 0.5413(4) 0.4898(3) 0.0161(12) Uani 1 1 d .
O3 O 0.1477(5) 0.7251(5) 0.5331(3) 0.0150(13) Uani 1 1 d .
O4 O 0.1729(5) 0.7764(6) 0.7281(3) 0.0169(13) Uani 1 1 d .
O5 O 0.3953(5) 0.5962(5) 0.2802(4) 0.0186(14) Uani 1 1 d U
O6 O 0.2794(5) 0.5733(5) 0.1578(3) 0.0167(14) Uani 1 1 d .
O7 O 0.4334(6) 0.8166(5) 0.2334(3) 0.0235(15) Uani 1 1 d .
O8 O 0.3282(5) 0.7915(5) 0.1071(4) 0.0206(15) Uani 1 1 d .
O9 O 0.4445(5) 0.3629(5) 0.5698(4) 0.0217(15) Uani 1 1 d .
O10 O 0.6296(5) 0.2727(5) 0.5822(3) 0.0178(13) Uani 1 1 d .
O11 O 0.3616(5) 0.1822(5) 0.4752(4) 0.0167(13) Uani 1 1 d .
O12 O 0.5453(5) 0.0962(5) 0.4868(4) 0.0157(13) Uani 1 1 d .
O13 O 0.4871(6) 0.9303(4) 0.3709(4) 0.0275(15) Uani 1 1 d .
H131 H 0.5061 0.9861 0.4060 0.041 Uiso 1 1 d R
H132 H 0.4937 0.9768 0.3265 0.041 Uiso 1 1 d R
O14 O 0.5679(6) 0.5517(5) 0.4122(4) 0.0294(16) Uani 1 1 d .
H141 H 0.6247 0.5069 0.3934 0.044 Uiso 1 1 d R
H142 H 0.5323 0.5178 0.4560 0.044 Uiso 1 1 d R
O15 O 0.3145(6) 0.3837(5) 0.3634(4) 0.0282(16) Uani 1 1 d .
H151 H 0.3307 0.4465 0.3353 0.042 Uiso 1 1 d R
H152 H 0.3303 0.3270 0.3283 0.042 Uiso 1 1 d R
O16 O 0.2199(7) 0.9629(6) 0.4525(5) 0.047(2) Uani 1 1 d .
H161 H 0.2458 1.0319 0.4621 0.071 Uiso 1 1 d R
H162 H 0.2525 0.8996 0.4706 0.071 Uiso 1 1 d R
P1 P 0.2713(2) 0.66679(17) 0.51905(12) 0.0096(4) Uani 1 1 d .

loop_
_atom_site_aniso_label
_atom_site_aniso_U_11
_atom_site_aniso_U_22
_atom_site_aniso_U_33
_atom_site_aniso_U_23
_atom_site_aniso_U_13
_atom_site_aniso_U_12
C1 0.027(6) 0.028(6) 0.035(5) -0.013(5) 0.000(4) -0.002(5)
C2 0.066(10) 0.026(6) 0.048(7) -0.019(6) -0.009(7) -0.014(6)
C3 0.048(8) 0.049(7) 0.031(5) -0.007(5) -0.006(6) -0.028(7)
C4 0.023(6) 0.045(6) 0.024(5) -0.007(5) 0.003(4) -0.014(5)
C5 0.009(4) 0.026(5) 0.016(4) 0.000(4) -0.007(3) -0.002(4)
C6 0.012(4) 0.022(5) 0.010(4) -0.002(4) -0.001(4) 0.010(3)
C7 0.011(5) 0.015(5) 0.012(4) -0.002(4) 0.000(3) -0.002(4)
C8 0.017(5) 0.017(5) 0.010(4) -0.006(4) -0.001(4) -0.001(4)
C9 0.018(5) 0.017(4) 0.010(3) 0.001(4) 0.000(4) 0.001(4)
C10 0.016(5) 0.016(4) 0.014(4) -0.001(4) -0.005(4) -0.001(4)
Lu1 0.00914(18) 0.01127(15) 0.00915(15) -0.00021(14) -0.00053(16) -0.00242(16)
Lu2 0.00857(19) 0.00800(15) 0.01229(15) -0.00125(13) 0.00266(17) 0.00002(15)
N1 0.015(4) 0.017(4) 0.012(3) -0.004(3) -0.001(3) -0.001(3)
O1 0.020(3) 0.014(3) 0.018(3) -0.004(3) 0.010(3) -0.005(3)
O2 0.023(3) 0.009(3) 0.017(2) -0.002(2) 0.000(3) 0.002(3)
O3 0.016(3) 0.015(3) 0.013(3) -0.003(3) 0.002(2) 0.003(3)
O4 0.012(3) 0.028(3) 0.011(3) -0.001(3) 0.003(2) -0.008(3)
O5 0.022(4) 0.014(3) 0.019(3) 0.001(3) -0.013(3) -0.009(3)
O6 0.019(4) 0.020(3) 0.011(3) 0.001(2) -0.008(3) -0.008(3)
O7 0.033(4) 0.024(4) 0.014(3) 0.004(3) -0.013(3) -0.004(3)
O8 0.032(4) 0.010(3) 0.020(3) 0.000(3) -0.015(3) 0.002(3)
O9 0.012(3) 0.019(3) 0.034(3) -0.013(3) -0.003(3) 0.005(3)
O10 0.012(3) 0.018(3) 0.023(3) -0.012(3) -0.007(3) -0.001(3)
O11 0.014(3) 0.015(3) 0.021(3) -0.010(3) -0.004(3) 0.001(3)
O12 0.010(3) 0.010(3) 0.027(3) -0.005(3) -0.002(3) 0.005(2)
O13 0.041(4) 0.015(3) 0.026(3) -0.002(3) -0.003(4) -0.010(3)
O14 0.032(4) 0.021(4) 0.035(4) 0.012(3) -0.004(3) 0.002(3)
O15 0.058(5) 0.011(3) 0.015(3) -0.003(3) 0.015(3) -0.006(3)
O16 0.052(6) 0.020(4) 0.070(5) 0.009(4) 0.032(4) 0.001(4)
P1 0.0102(12) 0.0093(10) 0.0093(8) -0.0004(8) 0.0022(9) -0.0006(8)

loop_
_atom_type_symbol
_atom_type_description
_atom_type_scat_dispersion_real
_atom_type_scat_dispersion_imag
_atom_type_scat_source
C C 0.0033 0.0016 'International Tables Vol C Tables 4.2.6.8 and 6.1.1.4'
H H 0.0000 0.0000 'International Tables Vol C Tables 4.2.6.8 and 6.1.1.4'
Lu Lu -0.4720 5.8584 'International Tables Vol C Tables 4.2.6.8 and 6.1.1.4'
N N 0.0061 0.0033 'International Tables Vol C Tables 4.2.6.8 and 6.1.1.4'
O O 0.0106 0.0060 'International Tables Vol C Tables 4.2.6.8 and 6.1.1.4'
P P 0.1023 0.0942 'International Tables Vol C Tables 4.2.6.8 and 6.1.1.4'

loop_
_geom_angle_atom_site_label_1
_geom_angle_atom_site_label_2
_geom_angle_atom_site_label_3
_geom_angle
_geom_angle_site_symmetry_1
_geom_angle_site_symmetry_3
C2 C1 N1 120.0(9) . .
C2 C1 H1 120.0 . .
N1 C1 H1 120.0 . .
C1 C2 C3 121.4(10) . .
C1 C2 H2 119.3 . .
C3 C2 H2 119.3 . .
C2 C3 C4 116.9(10) . .
C2 C3 H3 121.5 . .
C4 C3 H3 121.5 . .
C5 C4 C3 122.4(10) . .
C5 C4 H4 118.8 . .
C3 C4 H4 118.8 . .
N1 C5 C4 116.8(9) . .
N1 C5 C6 118.5(7) . .
C4 C5 C6 124.6(8) . .
C5 C6 P1 113.8(6) . .
C5 C6 H6A 108.8 . .
P1 C6 H6A 108.8 . .
C5 C6 H6B 108.8 . .
P1 C6 H6B 108.8 . .
H6A C6 H6B 107.7 . .
O6 C7 O5 126.1(8) . .
O6 C7 C8 117.1(7) . .
O5 C7 C8 116.8(7) . .
O7 C8 O8 126.6(8) . .
O7 C8 C7 116.6(7) . .
O8 C8 C7 116.8(7) . .
O9 C9 O10 129.9(8) . .
O9 C9 C10 115.5(7) . .
O10 C9 C10 114.6(7) . .
O12 C10 O11 127.7(7) . .
O12 C10 C9 115.9(7) . .
O11 C10 C9 116.3(7) . .
O1 Lu1 O3 97.5(2) . 3_566
O1 Lu1 O14 94.4(2) . .
O3 Lu1 O14 78.5(2) 3_566 .
O1 Lu1 O4 179.0(2) . 3_566
O3 Lu1 O4 83.46(19) 3_566 3_566
O14 Lu1 O4 85.6(2) . 3_566
O1 Lu1 O13 82.3(2) . .
O3 Lu1 O13 79.8(2) 3_566 .
O14 Lu1 O13 157.4(2) . .
O4 Lu1 O13 98.0(2) 3_566 .
O1 Lu1 O7 102.5(2) . .
O3 Lu1 O7 136.3(2) 3_566 .
O14 Lu1 O7 137.0(2) . .
O4 Lu1 O7 76.8(2) 3_566 .
O13 Lu1 O7 65.1(2) . .
O1 Lu1 O5 86.3(2) . .
O3 Lu1 O5 151.7(2) 3_566 .
O14 Lu1 O5 73.3(2) . .
O4 Lu1 O5 92.8(2) 3_566 .
O13 Lu1 O5 128.4(2) . .
O7 Lu1 O5 68.7(2) . .
O2 Lu2 O15 73.30(19) . .
O2 Lu2 O9 87.4(2) . .
O15 Lu2 O9 95.4(2) . .
O2 Lu2 O12 78.6(2) . 3_456
O15 Lu2 O12 106.3(2) . 3_456
O9 Lu2 O12 149.3(2) . 3_456
O2 Lu2 O11 140.7(2) . .
O15 Lu2 O11 77.2(2) . .
O9 Lu2 O11 70.1(2) . .
O12 Lu2 O11 135.29(19) 3_456 .
O2 Lu2 O10 123.9(2) . 3_456
O15 Lu2 O10 74.2(2) . 3_456
O9 Lu2 O10 140.1(2) . 3_456
O12 Lu2 O10 68.37(18) 3_456 3_456
O11 Lu2 O10 70.12(19) . 3_456
O2 Lu2 O8 141.85(19) . 2_565
O15 Lu2 O8 143.04(19) . 2_565
O9 Lu2 O8 97.0(2) . 2_565
O12 Lu2 O8 78.7(2) 3_456 2_565
O11 Lu2 O8 74.6(2) . 2_565
O10 Lu2 O8 74.04(19) 3_456 2_565
O2 Lu2 O6 76.96(18) . 2_565
O15 Lu2 O6 149.12(19) . 2_565
O9 Lu2 O6 75.0(2) . 2_565
O12 Lu2 O6 75.34(19) 3_456 2_565
O11 Lu2 O6 124.05(19) . 2_565
O10 Lu2 O6 131.34(18) 3_456 2_565
O8 Lu2 O6 67.84(18) 2_565 2_565
O4 N1 C1 117.1(7) . .
O4 N1 C5 120.4(7) . .
C1 N1 C5 122.3(8) . .
P1 O1 Lu1 143.8(4) . .
P1 O2 Lu2 155.9(3) . .
P1 O3 Lu1 143.9(3) . 3_466
N1 O4 Lu1 125.3(4) . 3_466
C7 O5 Lu1 117.8(5) . .
C7 O6 Lu2 117.2(5) . 2_564
C8 O7 Lu1 119.8(5) . .
C8 O8 Lu2 117.9(5) . 2_564
C9 O9 Lu2 120.1(5) . .
C9 O10 Lu2 114.2(5) . 3_556
C10 O11 Lu2 117.9(5) . .
C10 O12 Lu2 116.5(5) . 3_556
Lu1 O13 H131 138.0 . .
Lu1 O13 H132 126.2 . .
H131 O13 H132 89.1 . .
Lu1 O14 H141 131.1 . .
Lu1 O14 H142 121.2 . .
H141 O14 H142 107.7 . .
Lu2 O15 H151 130.9 . .
Lu2 O15 H152 121.3 . .
H151 O15 H152 107.7 . .
H161 O16 H162 127.0 . .
O2 P1 O3 113.5(3) . .
O2 P1 O1 111.6(3) . .
O3 P1 O1 110.1(3) . .
O2 P1 C6 107.1(3) . .
O3 P1 C6 107.4(3) . .
O1 P1 C6 106.8(4) . .

loop_
_geom_bond_atom_site_label_1
_geom_bond_atom_site_label_2
_geom_bond_distance
_geom_bond_site_symmetry_2
C1 C2 1.340(14) .
C1 N1 1.351(11) .
C1 H1 0.9300 .
C2 C3 1.383(15) .
C2 H2 0.9300 .
C3 C4 1.386(12) .
C3 H3 0.9300 .
C4 C5 1.376(11) .
C4 H4 0.9300 .
C5 N1 1.365(10) .
C5 C6 1.456(11) .
C6 P1 1.836(7) .
C6 H6A 0.9700 .
C6 H6B 0.9700 .
C7 O6 1.239(9) .
C7 O5 1.258(9) .
C7 C8 1.533(11) .
C8 O7 1.223(9) .
C8 O8 1.255(9) .
C9 O9 1.249(9) .
C9 O10 1.252(9) .
C9 C10 1.568(10) .
C10 O12 1.240(9) .
C10 O11 1.244(9) .
Lu1 O1 2.159(5) .
Lu1 O3 2.185(5) 3_566
Lu1 O14 2.266(6) .
Lu1 O4 2.269(5) 3_566
Lu1 O13 2.285(5) .
Lu1 O7 2.341(5) .
Lu1 O5 2.353(5) .
Lu2 O2 2.178(5) .
Lu2 O15 2.285(5) .
Lu2 O9 2.288(6) .
Lu2 O12 2.313(5) 3_456
Lu2 O11 2.341(5) .
Lu2 O10 2.370(5) 3_456
Lu2 O8 2.372(5) 2_565
Lu2 O6 2.399(5) 2_565
N1 O4 1.350(8) .
O1 P1 1.528(6) .
O2 P1 1.505(5) .
O3 P1 1.513(6) .
O3 Lu1 2.185(5) 3_466
O4 Lu1 2.269(5) 3_466
O6 Lu2 2.399(5) 2_564
O8 Lu2 2.372(5) 2_564
O10 Lu2 2.370(5) 3_556
O12 Lu2 2.313(5) 3_556
O13 H131 0.8500 .
O13 H132 0.8499 .
O14 H141 0.8500 .
O14 H142 0.8500 .
O15 H151 0.8500 .
O15 H152 0.8500 .
O16 H161 0.8500 .
O16 H162 0.8500 .

loop_
_geom_hbond_atom_site_label_D
_geom_hbond_atom_site_label_H
_geom_hbond_atom_site_label_A
_geom_hbond_distance_DH
_geom_hbond_distance_HA
_geom_hbond_distance_DA
_geom_hbond_angle_DHA
_geom_hbond_site_symmetry_A
O16 H161 O11 0.85 2.14 2.962(9) 163.0 1_565
O16 H162 O3 0.85 2.48 3.075(9) 127.9 .
O15 H152 O4 0.85 1.90 2.723(8) 162.1 2_564
O15 H151 O5 0.85 2.02 2.865(8) 170.6 .
O14 H142 O9 0.85 2.63 3.455(9) 164.7 .
O14 H141 O8 0.85 2.52 3.198(8) 137.7 4_645
O13 H132 O5 0.85 2.41 3.203(8) 154.8 4_655
O13 H131 O12 0.85 1.79 2.640(7) 175.7 1_565
